data_4309391
loop_
_publ_author_name
'Karen J. Blackmore'
'Joseph W. Ziller'
'Alan F. Heyduk'

_publ_section_title
;
"Oxidative Addition" to a Zirconium(IV) Redox-Active Ligand Complex
;
_journal_name_full 'Inorganic Chemistry'
_journal_page_first 5559
_journal_page_last 5561
_journal_paper_doi 10.1021/ic050997c
_journal_volume 44
_journal_year 2005
_chemical_formula_sum 'C36 H58 Cl2 N2 O2 Zr'
_chemical_formula_weight 712.96
_chemical_name_systematic
; 
 ? 
;
_space_group_IT_number 15
_symmetry_cell_setting monoclinic
_symmetry_space_group_name_Hall '-C 2yc'
_symmetry_space_group_name_H-M 'C 1 2/c 1'
_atom_sites_solution_hydrogens mixed
_atom_sites_solution_primary direct
_atom_sites_solution_secondary difmap
_audit_creation_method SHELXTL
_cell_angle_alpha 90.00
_cell_angle_beta 94.929(2)
_cell_angle_gamma 90.00
_cell_formula_units_Z 4
_cell_length_a 21.061(2)
_cell_length_b 9.5915(10)
_cell_length_c 18.717(2)
_cell_measurement_temperature 163(2)
_cell_volume 3767.0(7)
_computing_cell_refinement 'Bruker SMART/SAINT'
_computing_data_collection 'Bruker SMART'
_computing_data_reduction 'Bruker SAINT'
_computing_molecular_graphics 'Bruker SHELXTL'
_computing_publication_material 'Bruker SHELXTL'
_computing_structure_refinement 'Bruker SHELXTL'
_computing_structure_solution 'Bruker SHELXTL'
_diffrn_ambient_temperature 163(2)
_diffrn_measured_fraction_theta_full 0.994
_diffrn_measured_fraction_theta_max 0.994
_diffrn_measurement_device_type 'CCD area detector'
_diffrn_measurement_method 'omega scans'
_diffrn_radiation_monochromator graphite
_diffrn_radiation_source 'normal-focus sealed tube'
_diffrn_radiation_type MoK\a
_diffrn_radiation_wavelength 0.71073
_diffrn_reflns_av_R_equivalents 0.0469
_diffrn_reflns_av_sigmaI/netI 0.0399
_diffrn_reflns_limit_h_max 26
_diffrn_reflns_limit_h_min -26
_diffrn_reflns_limit_k_max 12
_diffrn_reflns_limit_k_min -12
_diffrn_reflns_limit_l_max 23
_diffrn_reflns_limit_l_min -23
_diffrn_reflns_number 18530
_diffrn_reflns_theta_full 27.10
_diffrn_reflns_theta_max 27.10
_diffrn_reflns_theta_min 2.33
_diffrn_standards_decay_% '< 1.0'
_diffrn_standards_interval_count 'initial 50 frames recollected'
_diffrn_standards_number '50 frames'
_exptl_absorpt_coefficient_mu 0.465
_exptl_absorpt_correction_T_max 0.9377
_exptl_absorpt_correction_T_min 0.9006
_exptl_absorpt_correction_type multi-scan
_exptl_absorpt_process_details 'Bruker SADABS'
_exptl_crystal_colour green
_exptl_crystal_density_diffrn 1.257
_exptl_crystal_density_meas ?
_exptl_crystal_density_method 'not measured'
_exptl_crystal_description Irregular
_exptl_crystal_F_000 1512
_exptl_crystal_size_max 0.23
_exptl_crystal_size_mid 0.15
_exptl_crystal_size_min 0.14
_refine_diff_density_max 0.843
_refine_diff_density_min -0.459
_refine_diff_density_rms 0.074
_refine_ls_extinction_method none
_refine_ls_goodness_of_fit_ref 1.097
_refine_ls_hydrogen_treatment mixed
_refine_ls_matrix_type full
_refine_ls_number_parameters 275
_refine_ls_number_reflns 4131
_refine_ls_number_restraints 0
_refine_ls_restrained_S_all 1.097
_refine_ls_R_factor_all 0.0577
_refine_ls_R_factor_gt 0.0396
_refine_ls_shift/su_max 0.001
_refine_ls_shift/su_mean 0.000
_refine_ls_structure_factor_coef Fsqd
_refine_ls_weighting_details 'calc w=1/[\s^2^(Fo^2^)+(0.0202P)^2^+12.1795P] where P=(Fo^2^+2Fc^2^)/3'
_refine_ls_weighting_scheme calc
_refine_ls_wR_factor_gt 0.0845
_refine_ls_wR_factor_ref 0.0928
_reflns_number_gt 3339
_reflns_number_total 4131
_reflns_threshold_expression >2sigma(I)
_cod_data_source_file ic050997csi20050617_051014.cif
_cod_data_source_block afh13
_cod_depositor_comments
;
The following automatic conversions were performed:
'_symmetry_cell_setting' value 'Monoclinic' changed to 'monoclinic'
according to '/home/saulius/struct/CIF-dictionaries/cif_core.dic'
dictionary named 'cif_core.dic' version 2.4.1 from 2010-06-29.

Automatic conversion script
Id: cif_fix_enum 1527 2010-12-29 10:47:43Z saulius 

The following automatic conversions were performed:

'_exptl_crystal_density_meas' value 'n/a' was changed to '?' - the
value is perceived as not measured.

Automatic conversion script
Id: cif_fix_values 3008 2015-01-20 13:52:24Z robertas 

The following automatic conversions were performed:

'_atom_sites_solution_hydrogens' value 'difmap & geom' was changed to
'mixed'.

Automatic conversion script
Id: cif_fix_values 6452 2018-10-05 10:23:21Z andrius 
;
_cod_database_code 4309391

loop_
_symmetry_equiv_pos_as_xyz
'x, y, z'
'-x, y, -z+1/2'
'x+1/2, y+1/2, z'
'-x+1/2, y+1/2, -z+1/2'
'-x, -y, -z'
'x, -y, z-1/2'
'-x+1/2, -y+1/2, -z'
'x+1/2, -y+1/2, z-1/2'

loop_
_atom_site_label
_atom_site_type_symbol
_atom_site_fract_x
_atom_site_fract_y
_atom_site_fract_z
_atom_site_U_iso_or_equiv
_atom_site_adp_type
_atom_site_occupancy
_atom_site_symmetry_multiplicity
_atom_site_calc_flag
_atom_site_refinement_flags
_atom_site_disorder_assembly
_atom_site_disorder_group
Zr1 Zr 0.0000 1.02248(4) 0.2500 0.01975(11) Uani 1 2 d S . .
Cl1 Cl 0.07741(4) 0.83934(8) 0.22356(4) 0.0409(2) Uani 1 1 d . . .
O1 O 0.04646(8) 1.17272(17) 0.19348(9) 0.0186(4) Uani 1 1 d . . .
N1 N 0.07860(10) 1.1117(2) 0.32510(11) 0.0205(5) Uani 1 1 d . . .
C1 C 0.10877(12) 1.2225(3) 0.30052(13) 0.0194(5) Uani 1 1 d . . .
C2 C 0.15706(12) 1.3065(3) 0.33723(14) 0.0223(5) Uani 1 1 d . . .
C3 C 0.17953(12) 1.4234(3) 0.30623(14) 0.0222(5) Uani 1 1 d . A .
C4 C 0.15486(12) 1.4584(3) 0.23538(13) 0.0216(5) Uani 1 1 d . . .
C5 C 0.11050(12) 1.3805(3) 0.19457(13) 0.0184(5) Uani 1 1 d . . .
C6 C 0.08771(11) 1.2587(2) 0.22684(13) 0.0173(5) Uani 1 1 d . . .
C7 C 0.09472(14) 1.0500(3) 0.39795(14) 0.0268(6) Uani 1 1 d . . .
C8 C 0.04672(19) 0.9321(3) 0.40391(18) 0.0380(8) Uani 1 1 d . . .
C9 C 0.08555(17) 1.1530(3) 0.45874(15) 0.0313(7) Uani 1 1 d . . .
C10 C 0.16232(18) 0.9896(4) 0.40211(18) 0.0403(8) Uani 1 1 d . . .
C11 C 0.22797(13) 1.5180(3) 0.34859(14) 0.0312(6) Uani 1 1 d . . .
C12 C 0.2494(3) 1.6460(7) 0.3035(3) 0.0364(19) Uiso 0.585(13) 1 d P A 1
H12A H 0.2116 1.6967 0.2832 0.055 Uiso 0.585(13) 1 calc PR A 1
H12B H 0.2737 1.6125 0.2646 0.055 Uiso 0.585(13) 1 calc PR A 1
H12C H 0.2761 1.7085 0.3346 0.055 Uiso 0.585(13) 1 calc PR A 1
C13 C 0.2842(4) 1.4415(6) 0.3797(5) 0.044(2) Uiso 0.63(2) 1 d P A 1
H13A H 0.3136 1.5065 0.4059 0.066 Uiso 0.63(2) 1 calc PR A 1
H13B H 0.3057 1.3972 0.3412 0.066 Uiso 0.63(2) 1 calc PR A 1
H13C H 0.2709 1.3698 0.4125 0.066 Uiso 0.63(2) 1 calc PR A 1
C14 C 0.1926(2) 1.5914(6) 0.4091(4) 0.0390(17) Uiso 0.720(17) 1 d P A 1
H14A H 0.1555 1.6422 0.3873 0.059 Uiso 0.720(17) 1 calc PR A 1
H14B H 0.2217 1.6568 0.4354 0.059 Uiso 0.720(17) 1 calc PR A 1
H14C H 0.1786 1.5208 0.4422 0.059 Uiso 0.720(17) 1 calc PR A 1
C12B C 0.2742(6) 1.5741(14) 0.2987(6) 0.064(4) Uiso 0.415(13) 1 d P A 2
H12D H 0.2968 1.4965 0.2781 0.095 Uiso 0.415(13) 1 calc PR A 2
H12E H 0.3051 1.6353 0.3254 0.095 Uiso 0.415(13) 1 calc PR A 2
H12F H 0.2509 1.6272 0.2601 0.095 Uiso 0.415(13) 1 calc PR A 2
C13B C 0.2686(6) 1.4272(10) 0.4066(8) 0.042(3) Uiso 0.37(2) 1 d P A 2
H13D H 0.2939 1.3589 0.3823 0.063 Uiso 0.37(2) 1 calc PR A 2
H13E H 0.2399 1.3784 0.4367 0.063 Uiso 0.37(2) 1 calc PR A 2
H13F H 0.2972 1.4882 0.4366 0.063 Uiso 0.37(2) 1 calc PR A 2
C14B C 0.1947(6) 1.6305(16) 0.3759(11) 0.048(5) Uiso 0.280(17) 1 d P A 2
H14D H 0.2249 1.6921 0.4034 0.071 Uiso 0.280(17) 1 calc PR A 2
H14E H 0.1634 1.5952 0.4073 0.071 Uiso 0.280(17) 1 calc PR A 2
H14F H 0.1728 1.6828 0.3362 0.071 Uiso 0.280(17) 1 calc PR A 2
C15 C 0.08463(13) 1.4243(3) 0.11874(13) 0.0204(5) Uani 1 1 d . . .
C16 C 0.11878(16) 1.5542(3) 0.09303(16) 0.0295(6) Uani 1 1 d . . .
C17 C 0.09488(15) 1.3070(3) 0.06489(14) 0.0254(6) Uani 1 1 d . . .
C18 C 0.01387(14) 1.4591(3) 0.11957(16) 0.0279(6) Uani 1 1 d . . .
H2 H 0.1721(13) 1.281(3) 0.3825(16) 0.025(8) Uiso 1 1 d . . .
H4A H 0.1690(13) 1.536(3) 0.2175(15) 0.025(8) Uiso 1 1 d . . .
H8A H 0.0548(16) 0.889(4) 0.449(2) 0.051(10) Uiso 1 1 d . . .
H8B H 0.0033(15) 0.969(3) 0.4018(16) 0.033(8) Uiso 1 1 d . . .
H8C H 0.0531(15) 0.865(3) 0.3689(19) 0.040(9) Uiso 1 1 d . . .
H9A H 0.0909(14) 1.105(3) 0.5041(17) 0.034(8) Uiso 1 1 d . . .
H9B H 0.1185(17) 1.224(4) 0.4628(18) 0.048(10) Uiso 1 1 d . . .
H9C H 0.0424(16) 1.194(3) 0.4532(17) 0.041(9) Uiso 1 1 d . . .
H10A H 0.1683(16) 0.940(4) 0.4451(19) 0.044(10) Uiso 1 1 d . . .
H10B H 0.1994(18) 1.060(4) 0.402(2) 0.060(12) Uiso 1 1 d . . .
H10C H 0.1669(16) 0.928(4) 0.3628(19) 0.043(10) Uiso 1 1 d . . .
H16A H 0.1036(14) 1.574(3) 0.0466(17) 0.030(8) Uiso 1 1 d . . .
H16B H 0.1644(15) 1.534(3) 0.0925(15) 0.027(8) Uiso 1 1 d . . .
H16C H 0.1107(14) 1.635(3) 0.1224(16) 0.030(8) Uiso 1 1 d . . .
H17A H 0.0766(14) 1.335(3) 0.0157(17) 0.032(8) Uiso 1 1 d . . .
H17B H 0.1384(14) 1.291(3) 0.0626(15) 0.024(7) Uiso 1 1 d . . .
H17C H 0.0761(14) 1.220(3) 0.0770(16) 0.029(8) Uiso 1 1 d . . .
H18A H -0.0034(15) 1.489(3) 0.0729(18) 0.038(9) Uiso 1 1 d . . .
H18B H -0.0094(13) 1.378(3) 0.1344(15) 0.023(7) Uiso 1 1 d . . .
H18C H 0.0052(14) 1.534(3) 0.1509(16) 0.029(8) Uiso 1 1 d . . .

loop_
_atom_site_aniso_label
_atom_site_aniso_U_11
_atom_site_aniso_U_22
_atom_site_aniso_U_33
_atom_site_aniso_U_23
_atom_site_aniso_U_13
_atom_site_aniso_U_12
Zr1 0.0297(2) 0.01222(16) 0.01792(18) 0.000 0.00559(14) 0.000
Cl1 0.0558(5) 0.0263(4) 0.0417(4) -0.0054(3) 0.0109(4) 0.0158(3)
O1 0.0240(9) 0.0177(8) 0.0141(8) -0.0003(6) 0.0012(7) -0.0011(7)
N1 0.0286(12) 0.0187(10) 0.0145(10) 0.0037(8) 0.0033(9) 0.0055(9)
C1 0.0220(13) 0.0215(13) 0.0152(12) 0.0008(9) 0.0050(10) 0.0063(10)
C2 0.0200(13) 0.0323(14) 0.0145(13) 0.0016(10) 0.0008(10) 0.0039(11)
C3 0.0162(12) 0.0327(14) 0.0180(13) -0.0030(10) 0.0042(10) -0.0005(10)
C4 0.0246(14) 0.0219(14) 0.0191(13) -0.0016(10) 0.0061(10) -0.0025(11)
C5 0.0202(12) 0.0196(12) 0.0160(12) 0.0000(9) 0.0052(10) 0.0023(10)
C6 0.0179(12) 0.0190(12) 0.0155(12) -0.0011(9) 0.0038(10) 0.0047(10)
C7 0.0384(16) 0.0248(14) 0.0171(13) 0.0079(10) 0.0022(11) 0.0070(11)
C8 0.061(2) 0.0279(16) 0.0255(16) 0.0122(13) 0.0071(16) 0.0008(15)
C9 0.0424(19) 0.0357(17) 0.0161(14) 0.0048(12) 0.0044(13) 0.0066(14)
C10 0.053(2) 0.0400(19) 0.0270(16) 0.0077(14) -0.0029(15) 0.0237(16)
C11 0.0266(14) 0.0454(17) 0.0212(13) 0.0003(12) 0.0000(11) -0.0126(13)
C15 0.0296(14) 0.0186(12) 0.0129(12) 0.0025(9) 0.0005(10) -0.0008(10)
C16 0.0442(19) 0.0248(15) 0.0191(14) 0.0058(11) 0.0008(13) -0.0079(12)
C17 0.0368(17) 0.0243(14) 0.0152(13) 0.0005(10) 0.0024(12) -0.0021(12)
C18 0.0335(16) 0.0262(15) 0.0228(14) 0.0043(12) -0.0040(12) 0.0046(12)

loop_
_atom_type_symbol
_atom_type_description
_atom_type_scat_dispersion_real
_atom_type_scat_dispersion_imag
_atom_type_scat_source
C C 0.0033 0.0016 'International Tables Vol C Tables 4.2.6.8 and 6.1.1.4'
H H 0.0000 0.0000 'International Tables Vol C Tables 4.2.6.8 and 6.1.1.4'
N N 0.0061 0.0033 'International Tables Vol C Tables 4.2.6.8 and 6.1.1.4'
O O 0.0106 0.0060 'International Tables Vol C Tables 4.2.6.8 and 6.1.1.4'
Cl Cl 0.1484 0.1585 'International Tables Vol C Tables 4.2.6.8 and 6.1.1.4'
Zr Zr -2.9673 0.5597 'International Tables Vol C Tables 4.2.6.8 and 6.1.1.4'

loop_
_geom_angle_atom_site_label_1
_geom_angle_atom_site_label_2
_geom_angle_atom_site_label_3
_geom_angle
_geom_angle_site_symmetry_1
_geom_angle_site_symmetry_3
_geom_angle_publ_flag
O1 Zr1 O1 92.35(9) 2 . ?
O1 Zr1 N1 72.60(7) 2 2 ?
O1 Zr1 N1 76.79(7) . 2 ?
O1 Zr1 N1 76.79(7) 2 . ?
O1 Zr1 N1 72.60(7) . . ?
N1 Zr1 N1 135.22(10) 2 . ?
O1 Zr1 Cl1 92.48(5) 2 2 ?
O1 Zr1 Cl1 159.97(5) . 2 ?
N1 Zr1 Cl1 86.15(6) 2 2 ?
N1 Zr1 Cl1 127.43(6) . 2 ?
O1 Zr1 Cl1 159.97(5) 2 . ?
O1 Zr1 Cl1 92.48(5) . . ?
N1 Zr1 Cl1 127.43(6) 2 . ?
N1 Zr1 Cl1 86.15(6) . . ?
Cl1 Zr1 Cl1 89.59(4) 2 . ?
C6 O1 Zr1 120.85(15) . . ?
C1 N1 C7 123.3(2) . . ?
C1 N1 Zr1 115.66(16) . . ?
C7 N1 Zr1 121.06(16) . . ?
N1 C1 C2 128.5(2) . . ?
N1 C1 C6 113.6(2) . . ?
C2 C1 C6 117.9(2) . . ?
C3 C2 C1 121.2(2) . . ?
C2 C3 C4 118.5(2) . . ?
C2 C3 C11 120.4(2) . . ?
C4 C3 C11 121.0(2) . . ?
C5 C4 C3 124.5(2) . . ?
C4 C5 C6 116.7(2) . . ?
C4 C5 C15 122.4(2) . . ?
C6 C5 C15 120.9(2) . . ?
O1 C6 C5 123.2(2) . . ?
O1 C6 C1 115.8(2) . . ?
C5 C6 C1 120.9(2) . . ?
N1 C7 C8 105.0(2) . . ?
N1 C7 C9 112.8(2) . . ?
C8 C7 C9 107.3(2) . . ?
N1 C7 C10 109.4(2) . . ?
C8 C7 C10 109.5(3) . . ?
C9 C7 C10 112.5(3) . . ?
C14B C11 C13 130.4(8) . . ?
C14B C11 C12B 108.7(10) . . ?
C13 C11 C12B 83.2(7) . . ?
C14B C11 C3 108.2(6) . . ?
C13 C11 C3 112.8(3) . . ?
C12B C11 C3 109.1(5) . . ?
C14B C11 C14 27.6(7) . . ?
C13 C11 C14 110.7(5) . . ?
C12B C11 C14 131.1(6) . . ?
C3 C11 C14 107.5(3) . . ?
C14B C11 C12 76.8(9) . . ?
C13 C11 C12 110.0(5) . . ?
C12B C11 C12 32.9(5) . . ?
C3 C11 C12 113.1(3) . . ?
C14 C11 C12 102.2(4) . . ?
C14B C11 C13B 115.4(10) . . ?
C13 C11 C13B 23.8(4) . . ?
C12B C11 C13B 106.3(8) . . ?
C3 C11 C13B 109.0(4) . . ?
C14 C11 C13B 90.8(6) . . ?
C12 C11 C13B 129.2(6) . . ?
C18 C15 C5 108.6(2) . . ?
C18 C15 C16 108.0(2) . . ?
C5 C15 C16 111.9(2) . . ?
C18 C15 C17 111.0(2) . . ?
C5 C15 C17 110.3(2) . . ?
C16 C15 C17 107.0(2) . . ?

loop_
_geom_bond_atom_site_label_1
_geom_bond_atom_site_label_2
_geom_bond_distance
_geom_bond_site_symmetry_2
_geom_bond_publ_flag
Zr1 O1 2.0811(17) 2 ?
Zr1 O1 2.0811(17) . ?
Zr1 N1 2.247(2) 2 ?
Zr1 N1 2.247(2) . ?
Zr1 Cl1 2.4752(8) 2 ?
Zr1 Cl1 2.4753(8) . ?
O1 C6 1.316(3) . ?
N1 C1 1.339(3) . ?
N1 C7 1.499(3) . ?
C1 C2 1.427(4) . ?
C1 C6 1.454(3) . ?
C2 C3 1.366(4) . ?
C3 C4 1.422(4) . ?
C3 C11 1.534(4) . ?
C4 C5 1.376(4) . ?
C5 C6 1.418(3) . ?
C5 C15 1.535(3) . ?
C7 C8 1.527(4) . ?
C7 C9 1.532(4) . ?
C7 C10 1.533(4) . ?
C11 C14B 1.406(13) . ?
C11 C13 1.470(6) . ?
C11 C12B 1.506(10) . ?
C11 C14 1.574(6) . ?
C11 C12 1.578(6) . ?
C11 C13B 1.584(11) . ?
C15 C18 1.529(4) . ?
C15 C16 1.537(4) . ?
C15 C17 1.538(4) . ?
